data_4068711
loop_
_publ_author_name
'Lippe, Katrin'
'Gerlach, Daniela'
'Kroke, Edwin'
'Wagler, J\"org'

_publ_section_title
;
 Hypercoordinate Organosilicon Complexes of an ONN&#x2032;O&#x2032;
 Chelating Ligand: Regio- and Diastereoselectivity of Rearrangement
 Reactions in Si&#x2212;Salphen Systems
;
_journal_issue 2
_journal_name_full Organometallics
_journal_page_first 621
_journal_paper_doi 10.1021/om801049q
_journal_volume 28
_journal_year 2009
_chemical_formula_moiety 'C33 H26 N2 O3 Si, C H Cl3'
_chemical_formula_sum 'C34 H27 Cl3 N2 O3 Si'
_chemical_formula_weight 646.02
_chemical_name_systematic
;
 ?
;
_space_group_IT_number 2
_symmetry_cell_setting triclinic
_symmetry_space_group_name_Hall '-P 1'
_symmetry_space_group_name_H-M 'P -1'
_atom_sites_solution_hydrogens geom
_atom_sites_solution_primary direct
_atom_sites_solution_secondary difmap
_audit_creation_method SHELXL-97
_cell_angle_alpha 95.262(4)
_cell_angle_beta 90.622(4)
_cell_angle_gamma 116.653(4)
_cell_formula_units_Z 2
_cell_length_a 10.7243(8)
_cell_length_b 11.4283(9)
_cell_length_c 13.9199(10)
_cell_measurement_reflns_used 1514
_cell_measurement_temperature 90(2)
_cell_measurement_theta_max 38.06
_cell_measurement_theta_min 2.35
_cell_volume 1515.7(2)
_computing_cell_refinement 'Bruker SMART'
_computing_data_collection 'Bruker SMART'
_computing_data_reduction 'Bruker SAINT'
_computing_molecular_graphics 'ORTEP32 (Farugia)'
_computing_publication_material 'Ciftab (Sheldrick)'
_computing_structure_refinement 'SHELXL-97 (Sheldrick, 1997)'
_computing_structure_solution 'SHELXS-97 (Sheldrick, 1990)'
_diffrn_ambient_temperature 90(2)
_diffrn_measured_fraction_theta_full 0.999
_diffrn_measured_fraction_theta_max 0.999
_diffrn_measurement_device_type 'CCD area detector'
_diffrn_measurement_method 'phi and omega scans'
_diffrn_radiation_monochromator graphite
_diffrn_radiation_source 'fine-focus sealed tube'
_diffrn_radiation_type MoK\a
_diffrn_radiation_wavelength 0.71073
_diffrn_reflns_av_R_equivalents 0.0456
_diffrn_reflns_av_sigmaI/netI 0.0517
_diffrn_reflns_limit_h_max 15
_diffrn_reflns_limit_h_min -15
_diffrn_reflns_limit_k_max 16
_diffrn_reflns_limit_k_min -16
_diffrn_reflns_limit_l_max 19
_diffrn_reflns_limit_l_min -19
_diffrn_reflns_number 21215
_diffrn_reflns_theta_full 30.00
_diffrn_reflns_theta_max 30.00
_diffrn_reflns_theta_min 1.47
_exptl_absorpt_coefficient_mu 0.381
_exptl_absorpt_correction_T_max 0.8942
_exptl_absorpt_correction_T_min 0.8290
_exptl_absorpt_correction_type multi-scan
_exptl_absorpt_process_details SADABS
_exptl_crystal_colour red
_exptl_crystal_density_diffrn 1.415
_exptl_crystal_description polyhedron
_exptl_crystal_F_000 668
_exptl_crystal_size_max 0.50
_exptl_crystal_size_mid 0.40
_exptl_crystal_size_min 0.30
_refine_diff_density_max 0.638
_refine_diff_density_min -0.820
_refine_diff_density_rms 0.074
_refine_ls_extinction_method none
_refine_ls_goodness_of_fit_ref 1.058
_refine_ls_hydrogen_treatment constr
_refine_ls_matrix_type full
_refine_ls_number_parameters 434
_refine_ls_number_reflns 8814
_refine_ls_number_restraints 61
_refine_ls_restrained_S_all 1.063
_refine_ls_R_factor_all 0.0662
_refine_ls_R_factor_gt 0.0483
_refine_ls_shift/su_max 0.001
_refine_ls_shift/su_mean 0.000
_refine_ls_structure_factor_coef Fsqd
_refine_ls_weighting_details 'calc w=1/[\s^2^(Fo^2^)+(0.0801P)^2^+0.3230P] where P=(Fo^2^+2Fc^2^)/3'
_refine_ls_weighting_scheme calc
_refine_ls_wR_factor_gt 0.1390
_refine_ls_wR_factor_ref 0.1470
_reflns_number_gt 6599
_reflns_number_total 8814
_reflns_threshold_expression >2sigma(I)
_cod_data_source_file om801049q_si_001.cif
_cod_data_source_block compound_7
_cod_depositor_comments
;
The following automatic conversions were performed:

'_symmetry_cell_setting' value 'Triclinic' changed to 'triclinic'
according to /home/saulius/struct/CIF-dictionaries/cif_core.dic
dictionary named 'cif_core.dic' version 2.4.2 from 2011-04-26.

Automatic conversion script
Id: cif_fix_values 1715 2011-07-08 13:25:40Z adriana 
;
_cod_database_code 4068711

loop_
_symmetry_equiv_pos_as_xyz
'x, y, z'
'-x, -y, -z'

loop_
_atom_site_label
_atom_site_type_symbol
_atom_site_fract_x
_atom_site_fract_y
_atom_site_fract_z
_atom_site_U_iso_or_equiv
_atom_site_adp_type
_atom_site_occupancy
_atom_site_symmetry_multiplicity
_atom_site_calc_flag
_atom_site_refinement_flags
_atom_site_disorder_assembly
_atom_site_disorder_group
Si1 Si 0.16983(5) 0.85120(4) 0.32061(3) 0.01142(10) Uani 1 1 d . . .
O1 O 0.34469(12) 0.90161(11) 0.31098(8) 0.0144(2) Uani 1 1 d . . .
O2 O 0.15843(12) 0.92528(11) 0.22434(8) 0.0143(2) Uani 1 1 d . . .
O3 O 0.03990(14) 0.87232(13) -0.11206(8) 0.0213(3) Uani 1 1 d . . .
N1 N 0.18316(14) 0.92326(13) 0.43847(9) 0.0126(3) Uani 1 1 d . . .
N2 N -0.03858(14) 0.79686(13) 0.33602(9) 0.0127(3) Uani 1 1 d . . .
C1 C 0.44185(17) 1.02674(16) 0.34061(11) 0.0147(3) Uani 1 1 d . . .
C2 C 0.55235(18) 1.09247(17) 0.28357(12) 0.0196(3) Uani 1 1 d . . .
H2 H 0.5574 1.0518 0.2221 0.023 Uiso 1 1 calc R . .
C3 C 0.65549(19) 1.21781(18) 0.31652(13) 0.0225(4) Uani 1 1 d . . .
H3 H 0.7319 1.2620 0.2780 0.027 Uiso 1 1 calc R . .
C4 C 0.64728(19) 1.27873(17) 0.40567(13) 0.0228(4) Uani 1 1 d . . .
H4 H 0.7178 1.3643 0.4282 0.027 Uiso 1 1 calc R . .
C5 C 0.53527(18) 1.21360(17) 0.46156(12) 0.0192(3) Uani 1 1 d . . .
H5 H 0.5290 1.2559 0.5220 0.023 Uiso 1 1 calc R . .
C6 C 0.43145(17) 1.08674(15) 0.43031(11) 0.0148(3) Uani 1 1 d . . .
C7 C 0.31559(17) 1.01172(16) 0.49332(11) 0.0151(3) Uani 1 1 d . . .
H7A H 0.3448 0.9590 0.5322 0.018 Uiso 1 1 calc R . .
H7B H 0.2999 1.0752 0.5386 0.018 Uiso 1 1 calc R . .
C8 C 0.06414(17) 0.87807(15) 0.49020(11) 0.0130(3) Uani 1 1 d . . .
C9 C 0.06208(18) 0.90298(16) 0.59056(11) 0.0160(3) Uani 1 1 d . . .
H9 H 0.1472 0.9531 0.6283 0.019 Uiso 1 1 calc R . .
C10 C -0.06392(19) 0.85462(16) 0.63470(11) 0.0180(3) Uani 1 1 d . . .
H10 H -0.0649 0.8748 0.7023 0.022 Uiso 1 1 calc R . .
C11 C -0.18836(19) 0.77719(18) 0.58122(12) 0.0197(3) Uani 1 1 d . . .
H11 H -0.2737 0.7425 0.6127 0.024 Uiso 1 1 calc R . .
C12 C -0.18928(18) 0.74977(17) 0.48161(12) 0.0178(3) Uani 1 1 d . . .
H12 H -0.2749 0.6962 0.4452 0.021 Uiso 1 1 calc R . .
C13 C -0.06377(17) 0.80144(15) 0.43550(11) 0.0132(3) Uani 1 1 d . . .
C14 C 0.05904(17) 0.87116(15) 0.15157(11) 0.0135(3) Uani 1 1 d . . .
C15 C 0.10210(18) 0.90506(16) 0.05956(11) 0.0153(3) Uani 1 1 d . . .
H15 H 0.1960 0.9661 0.0510 0.018 Uiso 1 1 calc R . .
C16 C 0.00650(19) 0.84883(16) -0.01944(11) 0.0168(3) Uani 1 1 d . . .
C17 C -0.13216(19) 0.76111(18) -0.00742(12) 0.0196(3) Uani 1 1 d . . .
H17 H -0.1971 0.7232 -0.0618 0.024 Uiso 1 1 calc R . .
C18 C -0.17429(18) 0.72990(17) 0.08368(11) 0.0178(3) Uani 1 1 d . . .
H18 H -0.2691 0.6705 0.0914 0.021 Uiso 1 1 calc R . .
C19 C -0.08071(17) 0.78367(15) 0.16617(11) 0.0141(3) Uani 1 1 d . . .
C20 C -0.12957(17) 0.75749(15) 0.26232(11) 0.0133(3) Uani 1 1 d . . .
C21 C -0.28348(17) 0.68376(16) 0.27086(11) 0.0155(3) Uani 1 1 d . . .
C22 C -0.3417(2) 0.54907(18) 0.27865(14) 0.0232(4) Uani 1 1 d . . .
H22 H -0.2836 0.5062 0.2790 0.028 Uiso 1 1 calc R . .
C23 C -0.4842(2) 0.4779(2) 0.28580(16) 0.0314(4) Uani 1 1 d . . .
H23 H -0.5239 0.3860 0.2910 0.038 Uiso 1 1 calc R . .
C24 C -0.5699(2) 0.5401(2) 0.28550(15) 0.0309(4) Uani 1 1 d . . .
H24 H -0.6676 0.4909 0.2913 0.037 Uiso 1 1 calc R . .
C25 C -0.5127(2) 0.6735(2) 0.27672(13) 0.0249(4) Uani 1 1 d . . .
H25 H -0.5711 0.7160 0.2764 0.030 Uiso 1 1 calc R . .
C26 C -0.36968(18) 0.74533(17) 0.26840(11) 0.0182(3) Uani 1 1 d . . .
H26 H -0.3307 0.8366 0.2610 0.022 Uiso 1 1 calc R . .
C27 C 0.1840(2) 0.94723(18) -0.12897(13) 0.0237(4) Uani 1 1 d . . .
H27A H 0.2381 0.9067 -0.1020 0.036 Uiso 1 1 calc R . .
H27B H 0.2175 1.0374 -0.0979 0.036 Uiso 1 1 calc R . .
H27C H 0.1953 0.9491 -0.1987 0.036 Uiso 1 1 calc R . .
C28 C 0.11973(16) 0.67147(15) 0.29537(11) 0.0133(3) Uani 1 1 d . . .
C29 C 0.09057(19) 0.59229(17) 0.37069(12) 0.0193(3) Uani 1 1 d . . .
H29 H 0.0970 0.6305 0.4352 0.023 Uiso 1 1 calc R . .
C30 C 0.0520(2) 0.45775(17) 0.35300(14) 0.0233(4) Uani 1 1 d . . .
H30 H 0.0324 0.4051 0.4051 0.028 Uiso 1 1 calc R . .
C31 C 0.04243(19) 0.40161(17) 0.25899(14) 0.0227(4) Uani 1 1 d . . .
H31 H 0.0155 0.3101 0.2465 0.027 Uiso 1 1 calc R . .
C32 C 0.0720(2) 0.47865(17) 0.18335(13) 0.0225(4) Uani 1 1 d . . .
H32 H 0.0663 0.4401 0.1190 0.027 Uiso 1 1 calc R . .
C33 C 0.11014(19) 0.61242(16) 0.20132(12) 0.0187(3) Uani 1 1 d . . .
H33 H 0.1300 0.6645 0.1488 0.022 Uiso 1 1 calc R . .
Cl1A Cl 0.7880(6) 0.3781(12) 0.0576(8) 0.0379(7) Uani 0.50 1 d PD A 1
Cl2 Cl 0.51834(19) 0.3750(2) 0.0262(2) 0.0668(9) Uani 0.50 1 d PD A 1
C34 C 0.6343(6) 0.3173(7) -0.0185(5) 0.0367(8) Uani 0.50 1 d PD A 1
H34 H 0.6619 0.3506 -0.0828 0.044 Uiso 0.50 1 calc PR A 1
Cl3 Cl 0.5515(3) 0.1448(3) -0.0368(2) 0.0715(9) Uani 0.50 1 d PD A 1
Cl1B Cl 0.7663(10) 0.3778(18) 0.0564(13) 0.0379(7) Uani 0.20 1 d PD B 2
Cl4 Cl 0.5870(3) 0.1577(3) -0.0727(2) 0.0499(6) Uani 0.20 1 d PD B 2
C35 C 0.6210(10) 0.3196(11) -0.0275(10) 0.0367(8) Uani 0.20 1 d PD B 2
H35 H 0.6381 0.3779 -0.0803 0.044 Uiso 0.20 1 calc PR B 2
Cl5 Cl 0.4859(5) 0.3177(7) 0.0451(4) 0.0544(13) Uani 0.20 1 d PD B 2
Cl1C Cl 0.7663(10) 0.3778(18) 0.0564(13) 0.0379(7) Uani 0.10 1 d P C 3
Cl6 Cl 0.5870(3) 0.1577(3) -0.0727(2) 0.0499(6) Uani 0.10 1 d PD C 3
C36 C 0.6012(9) 0.3038(13) -0.0075(10) 0.0367(8) Uani 0.10 1 d PD C 3
H36 H 0.5961 0.3643 -0.0533 0.044 Uiso 0.10 1 calc PR C 3
Cl7 Cl 0.4581(9) 0.2563(11) 0.0674(7) 0.0544(13) Uani 0.10 1 d PD C 3
Cl1D Cl 0.7880(6) 0.3781(12) 0.0576(8) 0.0379(7) Uani 0.10 1 d P D 4
Cl8 Cl 0.5119(9) 0.1559(8) -0.0072(7) 0.0499(6) Uani 0.10 1 d PD D 4
C37 C 0.6425(12) 0.3140(8) -0.0266(11) 0.0367(8) Uani 0.10 1 d PD D 4
H37 H 0.6748 0.3114 -0.0936 0.044 Uiso 0.10 1 calc PR D 4
Cl9 Cl 0.5535(8) 0.4123(10) -0.0170(6) 0.0544(13) Uani 0.10 1 d PDU D 4
Cl1E Cl 0.7663(10) 0.3778(18) 0.0564(13) 0.0379(7) Uani 0.10 1 d P E 5
Cl10 Cl 0.5870(3) 0.1577(3) -0.0727(2) 0.0499(6) Uani 0.10 1 d PD E 5
C38 C 0.5930(11) 0.2928(17) 0.0056(11) 0.0367(8) Uani 0.10 1 d PD E 5
H38 H 0.5694 0.3517 -0.0317 0.044 Uiso 0.10 1 calc PR E 5
Cl11 Cl 0.4619(9) 0.2154(9) 0.0874(6) 0.0544(13) Uani 0.10 1 d PD E 5

loop_
_atom_site_aniso_label
_atom_site_aniso_U_11
_atom_site_aniso_U_22
_atom_site_aniso_U_33
_atom_site_aniso_U_23
_atom_site_aniso_U_13
_atom_site_aniso_U_12
Si1 0.0109(2) 0.01270(19) 0.01099(19) 0.00089(14) 0.00021(15) 0.00567(16)
O1 0.0110(5) 0.0155(5) 0.0152(5) -0.0009(4) 0.0004(4) 0.0051(4)
O2 0.0125(6) 0.0162(5) 0.0122(5) 0.0029(4) -0.0012(4) 0.0046(4)
O3 0.0238(7) 0.0297(6) 0.0107(5) 0.0027(5) 0.0021(5) 0.0122(6)
N1 0.0113(6) 0.0141(6) 0.0116(6) 0.0003(5) -0.0002(5) 0.0052(5)
N2 0.0129(6) 0.0134(6) 0.0133(6) 0.0029(5) 0.0013(5) 0.0071(5)
C1 0.0115(7) 0.0167(7) 0.0159(7) 0.0012(6) -0.0021(6) 0.0064(6)
C2 0.0152(8) 0.0242(8) 0.0176(7) 0.0030(6) 0.0014(6) 0.0073(7)
C3 0.0151(8) 0.0244(8) 0.0236(8) 0.0068(7) 0.0016(7) 0.0041(7)
C4 0.0170(9) 0.0182(8) 0.0262(9) 0.0028(7) -0.0025(7) 0.0018(7)
C5 0.0180(8) 0.0179(7) 0.0188(7) -0.0001(6) -0.0017(6) 0.0061(7)
C6 0.0136(8) 0.0155(7) 0.0153(7) 0.0011(5) -0.0023(6) 0.0067(6)
C7 0.0150(8) 0.0166(7) 0.0124(6) -0.0006(5) -0.0015(6) 0.0063(6)
C8 0.0153(8) 0.0128(7) 0.0139(7) 0.0031(5) 0.0021(6) 0.0086(6)
C9 0.0198(8) 0.0173(7) 0.0131(7) 0.0030(6) 0.0012(6) 0.0100(7)
C10 0.0251(9) 0.0213(8) 0.0140(7) 0.0060(6) 0.0055(6) 0.0152(7)
C11 0.0200(9) 0.0272(9) 0.0180(7) 0.0099(6) 0.0084(6) 0.0144(7)
C12 0.0152(8) 0.0228(8) 0.0183(7) 0.0070(6) 0.0035(6) 0.0103(7)
C13 0.0153(8) 0.0153(7) 0.0122(6) 0.0038(5) 0.0021(6) 0.0093(6)
C14 0.0136(8) 0.0142(7) 0.0142(7) 0.0009(5) -0.0007(6) 0.0077(6)
C15 0.0154(8) 0.0163(7) 0.0148(7) 0.0029(6) 0.0022(6) 0.0075(6)
C16 0.0224(9) 0.0207(8) 0.0116(7) 0.0020(6) 0.0012(6) 0.0135(7)
C17 0.0172(8) 0.0265(8) 0.0145(7) -0.0015(6) -0.0030(6) 0.0100(7)
C18 0.0144(8) 0.0228(8) 0.0161(7) 0.0005(6) -0.0011(6) 0.0086(7)
C19 0.0140(8) 0.0164(7) 0.0136(7) 0.0022(5) 0.0001(6) 0.0083(6)
C20 0.0122(7) 0.0132(7) 0.0160(7) 0.0026(5) 0.0017(6) 0.0069(6)
C21 0.0117(7) 0.0202(7) 0.0144(7) 0.0022(6) 0.0009(6) 0.0069(6)
C22 0.0179(9) 0.0210(8) 0.0303(9) 0.0050(7) 0.0062(7) 0.0078(7)
C23 0.0213(10) 0.0234(9) 0.0400(11) 0.0046(8) 0.0080(8) 0.0011(8)
C24 0.0119(9) 0.0410(11) 0.0305(10) 0.0024(8) 0.0031(7) 0.0041(8)
C25 0.0171(9) 0.0408(10) 0.0202(8) 0.0035(7) 0.0012(7) 0.0160(8)
C26 0.0162(8) 0.0244(8) 0.0156(7) 0.0030(6) 0.0013(6) 0.0105(7)
C27 0.0278(10) 0.0261(9) 0.0162(7) 0.0058(6) 0.0058(7) 0.0104(8)
C28 0.0094(7) 0.0146(7) 0.0155(7) 0.0008(5) 0.0001(5) 0.0052(6)
C29 0.0230(9) 0.0197(8) 0.0177(7) 0.0030(6) 0.0048(6) 0.0114(7)
C30 0.0245(10) 0.0187(8) 0.0307(9) 0.0102(7) 0.0091(7) 0.0118(7)
C31 0.0176(9) 0.0145(7) 0.0343(10) -0.0002(7) -0.0015(7) 0.0061(7)
C32 0.0253(10) 0.0200(8) 0.0225(8) -0.0066(6) -0.0079(7) 0.0123(7)
C33 0.0235(9) 0.0187(8) 0.0160(7) 0.0003(6) -0.0015(6) 0.0117(7)
Cl1A 0.0255(18) 0.0438(3) 0.0376(4) -0.0012(3) -0.0106(15) 0.0108(17)
Cl2 0.0245(10) 0.0859(17) 0.0797(16) -0.0261(15) -0.0147(9) 0.0226(10)
C34 0.026(2) 0.0553(17) 0.0264(15) 0.0018(12) -0.0049(13) 0.0173(16)
Cl3 0.0431(18) 0.0605(12) 0.094(2) -0.0376(15) -0.0217(13) 0.0175(12)
Cl1B 0.0255(18) 0.0438(3) 0.0376(4) -0.0012(3) -0.0106(15) 0.0108(17)
Cl4 0.0340(13) 0.0432(10) 0.0648(16) -0.0210(10) -0.0049(9) 0.0156(9)
C35 0.026(2) 0.0553(17) 0.0264(15) 0.0018(12) -0.0049(13) 0.0173(16)
Cl5 0.0306(15) 0.074(3) 0.0569(19) -0.016(2) -0.0008(13) 0.0267(19)
Cl1C 0.0255(18) 0.0438(3) 0.0376(4) -0.0012(3) -0.0106(15) 0.0108(17)
Cl6 0.0340(13) 0.0432(10) 0.0648(16) -0.0210(10) -0.0049(9) 0.0156(9)
C36 0.026(2) 0.0553(17) 0.0264(15) 0.0018(12) -0.0049(13) 0.0173(16)
Cl7 0.0306(15) 0.074(3) 0.0569(19) -0.016(2) -0.0008(13) 0.0267(19)
Cl1D 0.0255(18) 0.0438(3) 0.0376(4) -0.0012(3) -0.0106(15) 0.0108(17)
Cl8 0.0340(13) 0.0432(10) 0.0648(16) -0.0210(10) -0.0049(9) 0.0156(9)
C37 0.026(2) 0.0553(17) 0.0264(15) 0.0018(12) -0.0049(13) 0.0173(16)
Cl9 0.0306(15) 0.074(3) 0.0569(19) -0.016(2) -0.0008(13) 0.0267(19)
Cl1E 0.0255(18) 0.0438(3) 0.0376(4) -0.0012(3) -0.0106(15) 0.0108(17)
Cl10 0.0340(13) 0.0432(10) 0.0648(16) -0.0210(10) -0.0049(9) 0.0156(9)
C38 0.026(2) 0.0553(17) 0.0264(15) 0.0018(12) -0.0049(13) 0.0173(16)
Cl11 0.0306(15) 0.074(3) 0.0569(19) -0.016(2) -0.0008(13) 0.0267(19)

loop_
_atom_type_symbol
_atom_type_description
_atom_type_scat_dispersion_real
_atom_type_scat_dispersion_imag
_atom_type_scat_source
C C 0.0033 0.0016 'International Tables Vol C Tables 4.2.6.8 and 6.1.1.4'
H H 0.0000 0.0000 'International Tables Vol C Tables 4.2.6.8 and 6.1.1.4'
N N 0.0061 0.0033 'International Tables Vol C Tables 4.2.6.8 and 6.1.1.4'
O O 0.0106 0.0060 'International Tables Vol C Tables 4.2.6.8 and 6.1.1.4'
Si Si 0.0817 0.0704 'International Tables Vol C Tables 4.2.6.8 and 6.1.1.4'
Cl Cl 0.1484 0.1585 'International Tables Vol C Tables 4.2.6.8 and 6.1.1.4'

loop_
_geom_angle_atom_site_label_1
_geom_angle_atom_site_label_2
_geom_angle_atom_site_label_3
_geom_angle
O2 Si1 O1 92.68(6)
O2 Si1 N1 121.98(6)
O1 Si1 N1 96.12(6)
O2 Si1 C28 115.29(6)
O1 Si1 C28 94.98(6)
N1 Si1 C28 120.80(7)
O2 Si1 N2 87.51(6)
O1 Si1 N2 177.77(5)
N1 Si1 N2 81.91(6)
C28 Si1 N2 86.94(6)
C1 O1 Si1 122.28(10)
C14 O2 Si1 125.68(10)
C16 O3 C27 117.41(14)
C8 N1 C7 116.50(12)
C8 N1 Si1 117.81(10)
C7 N1 Si1 124.78(10)
C20 N2 C13 128.03(14)
C20 N2 Si1 122.59(11)
C13 N2 Si1 109.25(10)
O1 C1 C2 120.20(14)
O1 C1 C6 119.19(14)
C2 C1 C6 120.58(15)
C1 C2 C3 119.96(15)
C1 C2 H2 120.0
C3 C2 H2 120.0
C4 C3 C2 120.26(17)
C4 C3 H3 119.9
C2 C3 H3 119.9
C5 C4 C3 119.53(16)
C5 C4 H4 120.2
C3 C4 H4 120.2
C4 C5 C6 121.10(15)
C4 C5 H5 119.5
C6 C5 H5 119.5
C1 C6 C5 118.56(15)
C1 C6 C7 119.88(14)
C5 C6 C7 121.45(14)
N1 C7 C6 113.35(13)
N1 C7 H7A 108.9
C6 C7 H7A 108.9
N1 C7 H7B 108.9
C6 C7 H7B 108.9
H7A C7 H7B 107.7
N1 C8 C9 125.00(15)
N1 C8 C13 115.98(13)
C9 C8 C13 119.02(14)
C10 C9 C8 120.07(16)
C10 C9 H9 120.0
C8 C9 H9 120.0
C11 C10 C9 120.66(15)
C11 C10 H10 119.7
C9 C10 H10 119.7
C10 C11 C12 120.46(16)
C10 C11 H11 119.8
C12 C11 H11 119.8
C11 C12 C13 119.62(16)
C11 C12 H12 120.2
C13 C12 H12 120.2
C12 C13 N2 130.26(15)
C12 C13 C8 120.10(14)
N2 C13 C8 109.55(13)
O2 C14 C15 116.29(14)
O2 C14 C19 122.51(14)
C15 C14 C19 121.19(15)
C16 C15 C14 119.43(16)
C16 C15 H15 120.3
C14 C15 H15 120.3
O3 C16 C15 123.62(16)
O3 C16 C17 115.68(15)
C15 C16 C17 120.69(15)
C18 C17 C16 119.50(15)
C18 C17 H17 120.2
C16 C17 H17 120.2
C17 C18 C19 121.90(16)
C17 C18 H18 119.0
C19 C18 H18 119.0
C14 C19 C18 117.25(14)
C14 C19 C20 121.61(14)
C18 C19 C20 120.97(15)
N2 C20 C19 119.34(15)
N2 C20 C21 123.47(14)
C19 C20 C21 117.18(14)
C26 C21 C22 119.71(16)
C26 C21 C20 121.70(15)
C22 C21 C20 118.57(15)
C23 C22 C21 119.88(18)
C23 C22 H22 120.1
C21 C22 H22 120.1
C22 C23 C24 120.36(19)
C22 C23 H23 119.8
C24 C23 H23 119.8
C25 C24 C23 119.96(18)
C25 C24 H24 120.0
C23 C24 H24 120.0
C24 C25 C26 119.95(17)
C24 C25 H25 120.0
C26 C25 H25 120.0
C25 C26 C21 120.11(17)
C25 C26 H26 119.9
C21 C26 H26 119.9
O3 C27 H27A 109.5
O3 C27 H27B 109.5
H27A C27 H27B 109.5
O3 C27 H27C 109.5
H27A C27 H27C 109.5
H27B C27 H27C 109.5
C29 C28 C33 117.95(15)
C29 C28 Si1 120.52(11)
C33 C28 Si1 121.53(12)
C28 C29 C30 121.23(15)
C28 C29 H29 119.4
C30 C29 H29 119.4
C31 C30 C29 119.60(17)
C31 C30 H30 120.2
C29 C30 H30 120.2
C32 C31 C30 120.06(16)
C32 C31 H31 120.0
C30 C31 H31 120.0
C31 C32 C33 120.11(16)
C31 C32 H32 119.9
C33 C32 H32 119.9
C32 C33 C28 121.04(16)
C32 C33 H33 119.5
C28 C33 H33 119.5
Cl2 C34 Cl3 110.3(4)
Cl2 C34 Cl1A 111.6(4)
Cl3 C34 Cl1A 111.7(6)
Cl2 C34 H34 107.7
Cl3 C34 H34 107.7
Cl1A C34 H34 107.7
Cl1B C35 Cl5 103.0(6)
Cl1B C35 Cl4 106.4(9)
Cl5 C35 Cl4 110.8(7)
Cl1B C35 H35 112.1
Cl5 C35 H35 112.1
Cl4 C35 H35 112.1
Cl7 C36 H36 109.9
Cl8 C37 Cl9 103.4(9)
Cl8 C37 H37 109.5
Cl9 C37 H37 109.5
Cl11 C38 H38 110.5

loop_
_geom_bond_atom_site_label_1
_geom_bond_atom_site_label_2
_geom_bond_distance
Si1 O2 1.6807(12)
Si1 O1 1.7078(12)
Si1 N1 1.7411(13)
Si1 C28 1.8720(16)
Si1 N2 2.0535(14)
O1 C1 1.3588(19)
O2 C14 1.3472(19)
O3 C16 1.3601(19)
O3 C27 1.426(2)
N1 C8 1.382(2)
N1 C7 1.473(2)
N2 C20 1.306(2)
N2 C13 1.4144(19)
C1 C2 1.389(2)
C1 C6 1.399(2)
C2 C3 1.390(2)
C2 H2 0.9500
C3 C4 1.390(2)
C3 H3 0.9500
C4 C5 1.388(3)
C4 H4 0.9500
C5 C6 1.399(2)
C5 H5 0.9500
C6 C7 1.501(2)
C7 H7A 0.9900
C7 H7B 0.9900
C8 C9 1.402(2)
C8 C13 1.416(2)
C9 C10 1.385(2)
C9 H9 0.9500
C10 C11 1.384(3)
C10 H10 0.9500
C11 C12 1.392(2)
C11 H11 0.9500
C12 C13 1.396(2)
C12 H12 0.9500
C14 C15 1.395(2)
C14 C19 1.409(2)
C15 C16 1.389(2)
C15 H15 0.9500
C16 C17 1.394(3)
C17 C18 1.375(2)
C17 H17 0.9500
C18 C19 1.413(2)
C18 H18 0.9500
C19 C20 1.450(2)
C20 C21 1.491(2)
C21 C26 1.392(2)
C21 C22 1.393(2)
C22 C23 1.382(3)
C22 H22 0.9500
C23 C24 1.391(3)
C23 H23 0.9500
C24 C25 1.383(3)
C24 H24 0.9500
C25 C26 1.390(3)
C25 H25 0.9500
C26 H26 0.9500
C27 H27A 0.9800
C27 H27B 0.9800
C27 H27C 0.9800
C28 C29 1.394(2)
C28 C33 1.397(2)
C29 C30 1.398(2)
C29 H29 0.9500
C30 C31 1.385(3)
C30 H30 0.9500
C31 C32 1.382(3)
C31 H31 0.9500
C32 C33 1.391(2)
C32 H32 0.9500
C33 H33 0.9500
Cl1A C34 1.768(3)
Cl2 C34 1.745(5)
C34 Cl3 1.753(7)
C34 H34 1.0000
Cl1B C35 1.768(3)
Cl4 C35 1.769(7)
C35 Cl5 1.769(7)
C35 H35 1.0000
C36 Cl7 1.769(7)
C36 H36 1.0000
Cl8 C37 1.769(7)
C37 Cl9 1.769(7)
C37 H37 1.0000
C38 Cl11 1.778(14)
C38 H38 1.0000

loop_
_geom_torsion_atom_site_label_1
_geom_torsion_atom_site_label_2
_geom_torsion_atom_site_label_3
_geom_torsion_atom_site_label_4
_geom_torsion
O2 Si1 O1 C1 77.13(12)
N1 Si1 O1 C1 -45.43(13)
C28 Si1 O1 C1 -167.18(12)
O1 Si1 O2 C14 133.96(12)
N1 Si1 O2 C14 -127.13(12)
C28 Si1 O2 C14 37.17(14)
N2 Si1 O2 C14 -48.26(12)
O2 Si1 N1 C8 101.67(12)
O1 Si1 N1 C8 -161.31(12)
C28 Si1 N1 C8 -61.78(14)
N2 Si1 N1 C8 19.74(12)
O2 Si1 N1 C7 -89.69(14)
O1 Si1 N1 C7 7.33(13)
C28 Si1 N1 C7 106.86(14)
N2 Si1 N1 C7 -171.62(13)
O2 Si1 N2 C20 39.97(13)
N1 Si1 N2 C20 162.76(13)
C28 Si1 N2 C20 -75.54(13)
O2 Si1 N2 C13 -143.83(10)
N1 Si1 N2 C13 -21.04(10)
C28 Si1 N2 C13 100.67(11)
Si1 O1 C1 C2 -136.37(14)
Si1 O1 C1 C6 45.5(2)
O1 C1 C2 C3 -176.59(16)
C6 C1 C2 C3 1.5(3)
C1 C2 C3 C4 -1.1(3)
C2 C3 C4 C5 -0.1(3)
C3 C4 C5 C6 1.0(3)
O1 C1 C6 C5 177.50(15)
C2 C1 C6 C5 -0.6(2)
O1 C1 C6 C7 1.3(2)
C2 C1 C6 C7 -176.80(16)
C4 C5 C6 C1 -0.6(3)
C4 C5 C6 C7 175.51(17)
C8 N1 C7 C6 -163.43(13)
Si1 N1 C7 C6 27.80(19)
C1 C6 C7 N1 -36.0(2)
C5 C6 C7 N1 147.90(15)
C7 N1 C8 C9 -4.5(2)
Si1 N1 C8 C9 165.09(13)
C7 N1 C8 C13 175.29(13)
Si1 N1 C8 C13 -15.12(18)
N1 C8 C9 C10 178.80(14)
C13 C8 C9 C10 -1.0(2)
C8 C9 C10 C11 2.5(2)
C9 C10 C11 C12 -1.9(3)
C10 C11 C12 C13 -0.4(3)
C11 C12 C13 N2 -174.33(16)
C11 C12 C13 C8 1.9(2)
C20 N2 C13 C12 10.1(3)
Si1 N2 C13 C12 -165.85(14)
C20 N2 C13 C8 -166.42(15)
Si1 N2 C13 C8 17.64(15)
N1 C8 C13 C12 179.00(14)
C9 C8 C13 C12 -1.2(2)
N1 C8 C13 N2 -4.08(19)
C9 C8 C13 N2 175.72(13)
Si1 O2 C14 C15 -143.90(12)
Si1 O2 C14 C19 35.3(2)
O2 C14 C15 C16 177.42(14)
C19 C14 C15 C16 -1.8(2)
C27 O3 C16 C15 7.1(2)
C27 O3 C16 C17 -171.81(15)
C14 C15 C16 O3 -177.65(14)
C14 C15 C16 C17 1.2(2)
O3 C16 C17 C18 178.81(15)
C15 C16 C17 C18 -0.2(2)
C16 C17 C18 C19 -0.4(3)
O2 C14 C19 C18 -177.90(14)
C15 C14 C19 C18 1.3(2)
O2 C14 C19 C20 6.8(2)
C15 C14 C19 C20 -174.05(14)
C17 C18 C19 C14 -0.2(2)
C17 C18 C19 C20 175.17(15)
C13 N2 C20 C19 168.31(14)
Si1 N2 C20 C19 -16.2(2)
C13 N2 C20 C21 -12.8(2)
Si1 N2 C20 C21 162.62(11)
C14 C19 C20 N2 -12.1(2)
C18 C19 C20 N2 172.73(14)
C14 C19 C20 C21 168.93(14)
C18 C19 C20 C21 -6.2(2)
N2 C20 C21 C26 102.03(19)
C19 C20 C21 C26 -79.09(19)
N2 C20 C21 C22 -79.9(2)
C19 C20 C21 C22 99.03(18)
C26 C21 C22 C23 -1.3(3)
C20 C21 C22 C23 -179.43(17)
C21 C22 C23 C24 -0.2(3)
C22 C23 C24 C25 0.9(3)
C23 C24 C25 C26 -0.1(3)
C24 C25 C26 C21 -1.3(3)
C22 C21 C26 C25 2.0(2)
C20 C21 C26 C25 -179.90(15)
O2 Si1 C28 C29 -163.67(13)
O1 Si1 C28 C29 101.00(14)
N1 Si1 C28 C29 0.83(17)
N2 Si1 C28 C29 -77.87(14)
O2 Si1 C28 C33 16.26(16)
O1 Si1 C28 C33 -79.08(14)
N1 Si1 C28 C33 -179.24(13)
N2 Si1 C28 C33 102.05(14)
C33 C28 C29 C30 -0.4(3)
Si1 C28 C29 C30 179.50(14)
C28 C29 C30 C31 0.0(3)
C29 C30 C31 C32 0.5(3)
C30 C31 C32 C33 -0.6(3)
C31 C32 C33 C28 0.2(3)
C29 C28 C33 C32 0.3(3)
Si1 C28 C33 C32 -179.61(14)
